data_9007341
loop_
_publ_author_name
'Liferovich, R. P.'
'Mitchell, R. H.'

_publ_section_title
;
 Crystal chemistry of titanite-structured compounds:
 the CaTi1-xZrxOSiO4 (x <= 0.5) series
 Sample: x=0.2
;
_journal_name_full 'Physics and Chemistry of Minerals'
_journal_page_first 40
_journal_page_last 51
_journal_paper_doi 10.1007/s00269-004-0441-8
_journal_volume 32
_journal_year 2005
_chemical_formula_sum 'Ca O5 Si Ti0.81 Zr0.19'
_chemical_name_mineral Titanite
_space_group_IT_number 15
_symmetry_space_group_name_Hall '-A 2ya'
_symmetry_space_group_name_H-M 'A 1 2/a 1'
_cell_angle_alpha 90
_cell_angle_beta 113.635
_cell_angle_gamma 90
_cell_length_a 7.0992
_cell_length_b 8.7580
_cell_length_c 6.5894
_cell_formula_units_Z 4
_cell_volume 375.329
_database_code_amcsd 0008934
_exptl_crystal_density_diffrn 3.615
_cod_original_formula_sum 'Ca (Ti.81 Zr.19) Si O5'
_cod_database_code 9007341

loop_
_space_group_symop_operation_xyz
x,y,z
x,1/2+y,1/2+z
1/2+x,-y,z
1/2+x,1/2-y,1/2+z
1/2-x,y,-z
1/2-x,1/2+y,1/2-z
-x,-y,-z
-x,1/2-y,1/2-z

loop_
_atom_site_label
_atom_site_fract_x
_atom_site_fract_y
_atom_site_fract_z
_atom_site_occupancy
_atom_site_U_iso_or_equiv
CaX 0.25000 0.16850 0.00000 1.00000 0.01748
TiY 0.50000 0.00000 0.50000 0.81000 0.01229
ZrY 0.50000 0.00000 0.50000 0.19000 0.01229
Si 0.75000 0.18100 0.00000 1.00000 0.00317
O1 0.75000 0.07030 0.50000 1.00000 0.01178
O2 0.91120 0.06800 0.17850 1.00000 0.01178
O3 0.38240 0.21380 0.39990 1.00000 0.01178

loop_
_cod_related_entry_id
_cod_related_entry_database
_cod_related_entry_code
1 AMCSD 0008934
